data_1569922
loop_
_publ_author_name
'Sytniczuk, Adrian'
'Struzik, Filip'
'Grela, Karol'
'Kajetanowicz, Anna'

_publ_section_title
;
 A tunable family of CAAC-ruthenium olefin metathesis catalysts modularly
 derived from a large-scale produced ibuprofen intermediate.
;
_journal_issue 39
_journal_name_full 'Chemical science'
_journal_page_first 10744
_journal_page_last 10755
_journal_paper_doi 10.1039/d3sc03849a
_journal_volume 14
_journal_year 2023
_chemical_formula_moiety 'C37 H49 Cl2 N O Ru'
_chemical_formula_sum 'C37 H49 Cl2 N O Ru'
_chemical_formula_weight 695.74
_space_group_crystal_system monoclinic
_space_group_IT_number 14
_space_group_name_Hall '-P 2ybc'
_space_group_name_H-M_alt 'P 1 21/c 1'
_atom_sites_solution_hydrogens geom
_atom_sites_solution_primary dual
_audit_creation_date 2023-07-26
_audit_creation_method
;
Olex2 1.5
(compiled 2023.03.06 svn.rbb2c1857 for OlexSys, GUI svn.r6748)
;
_audit_update_record
;
2023-07-26 deposited with the CCDC.	2023-09-07 downloaded from the CCDC.
;
_cell_angle_alpha 90
_cell_angle_beta 98.9295(7)
_cell_angle_gamma 90
_cell_formula_units_Z 4
_cell_length_a 14.97514(11)
_cell_length_b 11.89935(9)
_cell_length_c 19.33172(15)
_cell_measurement_reflns_used 19989
_cell_measurement_temperature 100(2)
_cell_measurement_theta_max 73.0220
_cell_measurement_theta_min 3.4570
_cell_volume 3403.05(5)
_computing_cell_refinement 'CrysAlisPro 1.171.42.70a (Rigaku OD, 2022)'
_computing_data_collection 'CrysAlisPro 1.171.42.70a (Rigaku OD, 2022)'
_computing_data_reduction 'CrysAlisPro 1.171.42.70a (Rigaku OD, 2022)'
_computing_molecular_graphics 'Olex2 1.5 (Dolomanov et al., 2009)'
_computing_publication_material 'Olex2 1.5 (Dolomanov et al., 2009)'
_computing_structure_refinement 'SHELXL 2018/3 (Sheldrick, 2015)'
_computing_structure_solution 'SHELXT  (Sheldrick, 2015)'
_diffrn_ambient_environment N~2~
_diffrn_ambient_temperature 100(2)
_diffrn_detector 'Hybrid Pixel Array Detector'
_diffrn_detector_area_resol_mean 10.0000
_diffrn_detector_type HyPix
_diffrn_measured_fraction_theta_full 1.000
_diffrn_measured_fraction_theta_max 1.000
_diffrn_measurement_details
;
List of Runs (angles in degrees, time in seconds):

  # Type    Start    End  Width  t~exp~   \w     \q     \k     \f   Frames
#--------------------------------------------------------------------------
  1  \w      8.00  33.00   0.50    0.05    --    0.00-101.00 128.00   50
  2  \w    -41.00 -16.00   0.50    0.05    --    0.00 101.00-127.00   50
  3  \w     43.00  79.00   0.50    0.05    --    0.00  77.00  60.00   72
  4  \w     18.00  79.00   0.50    0.05    --    0.00  57.00-180.00  122
  5  \w    -38.00  11.00   0.50    0.05    --    0.00  77.00  60.00   98
  6  \w    -30.00   9.00   0.50    0.05    --    0.00  57.00-180.00   78
  7  \w    -48.00 -22.00   0.50    0.05    --  -54.00 101.00-127.00   52
  8  \w   -140.00 -85.00   0.50    0.05    --  -54.00-101.00 128.00  110
  9  \w    -86.00 -47.00   0.50    0.05    --  -54.00 125.00 -90.00   78
 10  \w   -135.00 -91.00   0.50    0.05    --  -54.00 -99.00  30.00   88
 11  \w   -129.00 -79.00   0.50    0.05    --  -54.00-125.00-180.00  100
 12  \w   -131.00 -87.00   0.50    0.05    --  -54.00 -99.00 -90.00   88
 13  \w   -137.00 -96.00   0.50    0.05    --  -54.00 -99.00 -30.00   82
 14  \w   -133.00 -21.00   0.50    0.05    --  -54.00 -57.00 -30.00  224
 15  \w   -139.00 -93.00   0.50    0.05    --  -54.00 -99.00  60.00   92
 16  \w   -140.00 -86.00   0.50    0.05    --  -54.00 -99.00-120.00  108
 17  \w    -77.00 -26.00   0.50    0.05    --  -54.00 125.00 -30.00  102
 18  \w     25.00 103.00   0.50    0.05    --   55.77-101.00 128.00  156
 19  \w     35.00  97.00   0.50    0.05    --   55.77-125.00 120.00  124
 20  \w     26.00 135.00   0.50    0.05    --   55.77  57.00 -90.00  218
 21  \w    107.00 178.00   0.50    0.20    --  111.55 101.00-127.00  142
 22  \w     72.00 107.00   0.50    0.20    --  111.55-101.00 128.00   70
 23  \w     72.00 133.00   0.50    0.20    --  111.55  45.00  30.00  122
 24  \w    120.00 155.00   0.50    0.20    --  111.55  61.00  90.00   70
 25  \w     81.00 117.00   0.50    0.20    --  111.55  61.00  60.00   72
 26  \w     29.00 103.00   0.50    0.20    --  111.55-111.00-120.00  148
 27  \w     30.00 103.00   0.50    0.20    --  111.55-111.00   0.00  146
 28  \w     43.00 146.00   0.50    0.20    --  111.55 -61.00  90.00  206
 29  \w     91.00 117.00   0.50    0.20    --  111.55 -61.00 -90.00   52
 30  \w     78.00 178.00   0.50    0.20    --  111.55  61.00 -90.00  200
 31  \w    109.00 165.00   0.50    0.20    --  111.55 111.00 -60.00  112
 32  \w     39.00 105.00   0.50    0.20    --  111.55-111.00  90.00  132
 33  \w     99.00 127.00   0.50    0.20    --  111.55 178.00  30.00   56
 34  \w     63.00 141.00   0.50    0.20    --  111.55 178.00 150.00  156
 35  \w    123.00 148.00   0.50    0.20    --  111.55 111.00 -30.00   50
 36  \w     27.00  84.00   0.50    0.20    --  111.55 -94.00 150.00  114
 37  \w     86.00 111.00   0.50    0.20    --  111.55  61.00 150.00   50
 38  \w    118.00 176.00   0.50    0.20    --  111.55  61.00 150.00  116
 39  \w    138.00 169.00   0.50    0.20    --  111.55  45.00  30.00   62
 40  \w    123.00 175.00   0.50    0.20    --  111.55  61.00  60.00  104
 41  \w     44.00 108.00   0.50    0.20    --  111.55-111.00 -90.00  128
 42  \w     34.00  59.00   0.50    0.20    --  111.55 -61.00 -90.00   50
 43  \w     70.00 141.00   0.50    0.20    --  111.55  77.00-180.00  142
 44  \w    146.00 171.00   0.50    0.20    --  111.55 111.00   0.00   50
 45  \w     72.00 178.00   0.50    0.20    --  111.55  45.00 -30.00  212
;
_diffrn_measurement_device 'four-circle diffractometer'
_diffrn_measurement_device_type 'SuperNova, Dual, Cu at home/near, HyPix'
_diffrn_measurement_method '\w scans'
_diffrn_orient_matrix_type 'CrysAlisPro convention (1999,Acta A55,543-557)'
_diffrn_orient_matrix_UB_11 0.0307406000
_diffrn_orient_matrix_UB_12 -0.1234746000
_diffrn_orient_matrix_UB_13 -0.0009545000
_diffrn_orient_matrix_UB_21 0.0189436000
_diffrn_orient_matrix_UB_22 -0.0004217000
_diffrn_orient_matrix_UB_23 0.0806673000
_diffrn_orient_matrix_UB_31 -0.0976327000
_diffrn_orient_matrix_UB_32 -0.0389431000
_diffrn_orient_matrix_UB_33 0.0019933000
_diffrn_radiation_monochromator mirror
_diffrn_radiation_probe x-ray
_diffrn_radiation_type CuK\a
_diffrn_radiation_wavelength 1.54184
_diffrn_reflns_av_R_equivalents 0.0457
_diffrn_reflns_av_unetI/netI 0.0286
_diffrn_reflns_Laue_measured_fraction_full 1.000
_diffrn_reflns_Laue_measured_fraction_max 1.000
_diffrn_reflns_limit_h_max 17
_diffrn_reflns_limit_h_min -17
_diffrn_reflns_limit_k_max 14
_diffrn_reflns_limit_k_min -14
_diffrn_reflns_limit_l_max 23
_diffrn_reflns_limit_l_min -23
_diffrn_reflns_number 33773
_diffrn_reflns_point_group_measured_fraction_full 1.000
_diffrn_reflns_point_group_measured_fraction_max 1.000
_diffrn_reflns_theta_full 67.074
_diffrn_reflns_theta_max 67.074
_diffrn_reflns_theta_min 4.378
_diffrn_source 'micro-focus sealed X-ray tube'
_diffrn_source_type 'SuperNova (Cu) X-ray Source'
_exptl_absorpt_coefficient_mu 5.385
_exptl_absorpt_correction_T_max 0.491
_exptl_absorpt_correction_T_min 0.242
_exptl_absorpt_correction_type analytical
_exptl_absorpt_process_details
;
CrysAlisPro 1.171.42.70a (Rigaku Oxford Diffraction, 2022)
Analytical numeric absorption correction using a multifaceted crystal
model based on expressions derived by R.C. Clark & J.S. Reid.
(Clark, R. C. & Reid, J. S. (1995). Acta Cryst. A51, 887-897)
Empirical absorption correction using spherical harmonics,
implemented in SCALE3 ABSPACK scaling algorithm.
;
_exptl_crystal_colour 'dark brown'
_exptl_crystal_density_diffrn 1.358
_exptl_crystal_description block
_exptl_crystal_F_000 1456
_exptl_crystal_size_max 0.417
_exptl_crystal_size_mid 0.21
_exptl_crystal_size_min 0.177
_refine_diff_density_max 0.986
_refine_diff_density_min -0.710
_refine_diff_density_rms 0.076
_refine_ls_extinction_method none
_refine_ls_goodness_of_fit_ref 1.032
_refine_ls_hydrogen_treatment constr
_refine_ls_matrix_type full
_refine_ls_number_parameters 388
_refine_ls_number_reflns 6071
_refine_ls_number_restraints 0
_refine_ls_restrained_S_all 1.032
_refine_ls_R_factor_all 0.0313
_refine_ls_R_factor_gt 0.0302
_refine_ls_shift/su_max 0.001
_refine_ls_shift/su_mean 0.000
_refine_ls_structure_factor_coef Fsqd
_refine_ls_weighting_details 'w=1/[\s^2^(Fo^2^)+(0.0366P)^2^+4.2219P] where P=(Fo^2^+2Fc^2^)/3'
_refine_ls_weighting_scheme calc
_refine_ls_wR_factor_gt 0.0762
_refine_ls_wR_factor_ref 0.0770
_reflns_Friedel_coverage 0.000
_reflns_number_gt 5857
_reflns_number_total 6071
_reflns_threshold_expression 'I > 2\s(I)'
_cod_data_source_file d3sc03849a2.cif
_cod_data_source_block 2023_05_19_dt_as_1665_n_auto
_cod_depositor_comments 'Adding full bibliography for 1569922.cif.'
_cod_database_code 1569922
_shelx_shelxl_version_number 2018/3
_chemical_oxdiff_formula 'C37 H49 Cl2 N O Ru'
_chemical_oxdiff_usercomment '100 k, BRONZE BLOCK'
_shelx_space_group_comment
;
The symmetry employed for this shelxl refinement is uniquely defined
by the following loop, which should always be used as a source of
symmetry information in preference to the above space-group names.
They are only intended as comments.
;
_shelx_estimated_absorpt_t_max 0.449
_shelx_estimated_absorpt_t_min 0.212
_olex2_refinement_description
;
1.a Ternary CH refined with riding coordinates:
 C12(H12), C35(H35)
1.b Secondary CH2 refined with riding coordinates:
 C3(H3A,H3B), C11(H11A,H11B), C24(H24A,H24B), C26(H26A,H26B)
1.c Aromatic/amide H refined with riding coordinates:
 C6(H6), C7(H7), C9(H9), C10(H10), C20(H20), C21(H21), C22(H22), C28(H28),
 C30(H30), C31(H31), C32(H32), C33(H33)
1.d Idealised Me refined as rotating group:
 C13(H13A,H13B,H13C), C14(H14A,H14B,H14C), C15(H15A,H15B,H15C), C16(H16A,H16B,
 H16C), C17(H17A,H17B,H17C), C25(H25A,H25B,H25C), C27(H27A,H27B,H27C), C36(H36A,
 H36B,H36C), C37(H37A,H37B,H37C)
;
_olex2_submission_special_instructions 'No special instructions were received'
_oxdiff_exptl_absorpt_empirical_details
;
Empirical correction (ABSPACK) includes:
- Absorption correction using spherical harmonics
- Frame scaling
;
_oxdiff_exptl_absorpt_empirical_full_max 1.409
_oxdiff_exptl_absorpt_empirical_full_min 0.674

loop_
_space_group_symop_operation_xyz
'x, y, z'
'-x, y+1/2, -z+1/2'
'-x, -y, -z'
'x, -y-1/2, z-1/2'

loop_
_atom_site_label
_atom_site_type_symbol
_atom_site_fract_x
_atom_site_fract_y
_atom_site_fract_z
_atom_site_U_iso_or_equiv
_atom_site_adp_type
_atom_site_occupancy
_atom_site_site_symmetry_order
_atom_site_calc_flag
_atom_site_refinement_flags_posn
_atom_site_refinement_flags_adp
_atom_site_refinement_flags_occupancy
_atom_site_disorder_assembly
_atom_site_disorder_group
C1 C 0.19563(15) 0.72058(18) 0.30207(11) 0.0160(4) Uani 1 1 d . . . . .
C2 C 0.17349(16) 0.7004(2) 0.37738(12) 0.0200(5) Uani 1 1 d . . . . .
C3 C 0.07126(16) 0.7239(2) 0.36902(12) 0.0219(5) Uani 1 1 d . . . . .
H3A H 0.036772 0.652853 0.361251 0.026 Uiso 1 1 calc R U . . .
H3B H 0.055929 0.760455 0.411663 0.026 Uiso 1 1 calc R U . . .
C4 C 0.04821(16) 0.8017(2) 0.30570(12) 0.0201(5) Uani 1 1 d . . . . .
C5 C 0.20130(16) 0.5820(2) 0.40412(12) 0.0206(5) Uani 1 1 d . . . . .
C6 C 0.28563(17) 0.5641(2) 0.44494(13) 0.0255(5) Uani 1 1 d . . . . .
H6 H 0.325548 0.625745 0.456083 0.031 Uiso 1 1 calc R U . . .
C7 C 0.31208(18) 0.4574(2) 0.46954(14) 0.0298(6) Uani 1 1 d . . . . .
H7 H 0.369482 0.447941 0.497693 0.036 Uiso 1 1 calc R U . . .
C8 C 0.25669(19) 0.3646(2) 0.45395(14) 0.0275(6) Uani 1 1 d . . . . .
C9 C 0.17261(19) 0.3827(2) 0.41347(13) 0.0277(5) Uani 1 1 d . . . . .
H9 H 0.132945 0.320852 0.402024 0.033 Uiso 1 1 calc R U . . .
C10 C 0.14549(18) 0.4893(2) 0.38946(13) 0.0256(5) Uani 1 1 d . . . . .
H10 H 0.087393 0.498893 0.362386 0.031 Uiso 1 1 calc R U . . .
C11 C 0.2874(2) 0.2490(2) 0.47972(15) 0.0352(6) Uani 1 1 d . . . . .
H11A H 0.353533 0.243285 0.480559 0.042 Uiso 1 1 calc R U . . .
H11B H 0.258239 0.192490 0.445952 0.042 Uiso 1 1 calc R U . . .
C12 C 0.2661(2) 0.2198(3) 0.55286(17) 0.0425(8) Uani 1 1 d . . . . .
H12 H 0.287197 0.283374 0.585152 0.051 Uiso 1 1 calc R U . . .
C13 C 0.3180(3) 0.1147(4) 0.5798(3) 0.0818(17) Uani 1 1 d . . . . .
H13A H 0.298900 0.051645 0.548308 0.123 Uiso 1 1 calc R U . . .
H13B H 0.305548 0.097041 0.626866 0.123 Uiso 1 1 calc R U . . .
H13C H 0.382891 0.127690 0.581447 0.123 Uiso 1 1 calc R U . . .
C14 C 0.1644(2) 0.2046(3) 0.55223(18) 0.0421(7) Uani 1 1 d . . . . .
H14A H 0.133015 0.274928 0.537714 0.063 Uiso 1 1 calc R U . . .
H14B H 0.153353 0.184275 0.599296 0.063 Uiso 1 1 calc R U . . .
H14C H 0.141894 0.144687 0.519291 0.063 Uiso 1 1 calc R U . . .
C15 C 0.22368(17) 0.7913(2) 0.42594(13) 0.0243(5) Uani 1 1 d . . . . .
H15A H 0.198282 0.865366 0.412283 0.036 Uiso 1 1 calc R U . . .
H15B H 0.288059 0.790366 0.421735 0.036 Uiso 1 1 calc R U . . .
H15C H 0.216485 0.775625 0.474535 0.036 Uiso 1 1 calc R U . . .
C16 C -0.03904(16) 0.7643(2) 0.25974(13) 0.0235(5) Uani 1 1 d . . . . .
H16A H -0.049472 0.810628 0.217342 0.035 Uiso 1 1 calc R U . . .
H16B H -0.089865 0.772986 0.285702 0.035 Uiso 1 1 calc R U . . .
H16C H -0.033760 0.685264 0.246686 0.035 Uiso 1 1 calc R U . . .
C17 C 0.03761(17) 0.9257(2) 0.32382(14) 0.0265(5) Uani 1 1 d . . . . .
H17A H 0.089790 0.949682 0.357597 0.040 Uiso 1 1 calc R U . . .
H17B H -0.017793 0.935627 0.344263 0.040 Uiso 1 1 calc R U . . .
H17C H 0.034034 0.971083 0.281186 0.040 Uiso 1 1 calc R U . . .
C18 C 0.13252(16) 0.84374(19) 0.20344(12) 0.0189(5) Uani 1 1 d . . . . .
C19 C 0.08940(15) 0.7997(2) 0.13979(12) 0.0199(5) Uani 1 1 d . . . . .
C20 C 0.08613(18) 0.8675(2) 0.07996(13) 0.0253(5) Uani 1 1 d . . . . .
H20 H 0.055149 0.841087 0.036372 0.030 Uiso 1 1 calc R U . . .
C21 C 0.12709(19) 0.9716(2) 0.08330(14) 0.0290(6) Uani 1 1 d . . . . .
H21 H 0.122876 1.017054 0.042499 0.035 Uiso 1 1 calc R U . . .
C22 C 0.17427(18) 1.0099(2) 0.14606(14) 0.0277(5) Uani 1 1 d . . . . .
H22 H 0.204114 1.080490 0.147368 0.033 Uiso 1 1 calc R U . . .
C23 C 0.17904(17) 0.9473(2) 0.20745(13) 0.0229(5) Uani 1 1 d . . . . .
C24 C 0.05291(16) 0.6807(2) 0.13114(12) 0.0211(5) Uani 1 1 d . . . . .
H24A H -0.013718 0.683454 0.118640 0.025 Uiso 1 1 calc R U . . .
H24B H 0.067508 0.640420 0.176271 0.025 Uiso 1 1 calc R U . . .
C25 C 0.0926(2) 0.6155(2) 0.07421(14) 0.0296(6) Uani 1 1 d . . . . .
H25A H 0.074931 0.652372 0.028824 0.044 Uiso 1 1 calc R U . . .
H25B H 0.069551 0.538311 0.071844 0.044 Uiso 1 1 calc R U . . .
H25C H 0.158707 0.614303 0.085735 0.044 Uiso 1 1 calc R U . . .
C26 C 0.23976(18) 0.9841(2) 0.27369(14) 0.0275(5) Uani 1 1 d . . . . .
H26A H 0.213960 0.954590 0.314225 0.033 Uiso 1 1 calc R U . . .
H26B H 0.299481 0.947999 0.274480 0.033 Uiso 1 1 calc R U . . .
C27 C 0.2546(2) 1.1087(3) 0.28416(18) 0.0435(8) Uani 1 1 d . . . . .
H27A H 0.278291 1.140235 0.243798 0.065 Uiso 1 1 calc R U . . .
H27B H 0.298139 1.121782 0.326765 0.065 Uiso 1 1 calc R U . . .
H27C H 0.197140 1.145171 0.288696 0.065 Uiso 1 1 calc R U . . .
C28 C 0.30975(15) 0.71323(19) 0.19104(11) 0.0165(4) Uani 1 1 d . . . . .
H28 H 0.271110 0.773900 0.174313 0.020 Uiso 1 1 calc R U . . .
C29 C 0.37764(15) 0.67414(19) 0.15108(12) 0.0169(4) Uani 1 1 d . . . . .
C30 C 0.38734(16) 0.7207(2) 0.08607(12) 0.0197(5) Uani 1 1 d . . . . .
H30 H 0.348844 0.780523 0.067606 0.024 Uiso 1 1 calc R U . . .
C31 C 0.45216(16) 0.6809(2) 0.04829(12) 0.0225(5) Uani 1 1 d . . . . .
H31 H 0.457597 0.712124 0.003906 0.027 Uiso 1 1 calc R U . . .
C32 C 0.50911(16) 0.5946(2) 0.07632(13) 0.0241(5) Uani 1 1 d . . . . .
H32 H 0.554214 0.567967 0.050842 0.029 Uiso 1 1 calc R U . . .
C33 C 0.50173(16) 0.5460(2) 0.14106(13) 0.0222(5) Uani 1 1 d . . . . .
H33 H 0.541383 0.487360 0.159648 0.027 Uiso 1 1 calc R U . . .
C34 C 0.43517(15) 0.5853(2) 0.17760(12) 0.0181(5) Uani 1 1 d . . . . .
C35 C 0.47290(17) 0.4518(2) 0.27487(14) 0.0273(5) Uani 1 1 d . . . . .
H35 H 0.492410 0.400690 0.238938 0.033 Uiso 1 1 calc R U . . .
C36 C 0.4156(2) 0.3882(3) 0.3176(2) 0.0503(9) Uani 1 1 d . . . . .
H36A H 0.396439 0.438196 0.352750 0.075 Uiso 1 1 calc R U . . .
H36B H 0.450442 0.325490 0.341012 0.075 Uiso 1 1 calc R U . . .
H36C H 0.362301 0.358963 0.287067 0.075 Uiso 1 1 calc R U . . .
C37 C 0.5556(2) 0.5050(3) 0.31787(18) 0.0445(8) Uani 1 1 d . . . . .
H37A H 0.584073 0.556540 0.288294 0.067 Uiso 1 1 calc R U . . .
H37B H 0.598731 0.446121 0.335966 0.067 Uiso 1 1 calc R U . . .
H37C H 0.537360 0.546720 0.357099 0.067 Uiso 1 1 calc R U . . .
Cl1 Cl 0.20647(4) 0.49296(5) 0.23367(3) 0.02163(12) Uani 1 1 d . . . . .
Cl2 Cl 0.41266(4) 0.74480(5) 0.34681(3) 0.02299(13) Uani 1 1 d . . . . .
N1 N 0.12976(13) 0.78350(16) 0.26848(10) 0.0167(4) Uani 1 1 d . . . . .
O1 O 0.41618(11) 0.54296(14) 0.23938(8) 0.0197(3) Uani 1 1 d . . . . .
Ru1 Ru 0.29884(2) 0.64446(2) 0.27455(2) 0.01486(7) Uani 1 1 d . . . . .

loop_
_atom_site_aniso_label
_atom_site_aniso_U_11
_atom_site_aniso_U_22
_atom_site_aniso_U_33
_atom_site_aniso_U_23
_atom_site_aniso_U_13
_atom_site_aniso_U_12
C1 0.0210(11) 0.0144(10) 0.0123(10) -0.0018(8) 0.0014(8) -0.0022(8)
C2 0.0228(12) 0.0232(12) 0.0143(11) 0.0002(9) 0.0037(9) 0.0017(9)
C3 0.0255(12) 0.0258(12) 0.0157(11) 0.0012(9) 0.0074(9) 0.0036(10)
C4 0.0216(11) 0.0229(12) 0.0169(11) -0.0007(9) 0.0062(9) 0.0029(9)
C5 0.0267(12) 0.0243(12) 0.0113(10) 0.0036(9) 0.0050(9) 0.0039(10)
C6 0.0275(13) 0.0296(13) 0.0198(12) 0.0036(10) 0.0048(10) -0.0014(10)
C7 0.0259(13) 0.0391(15) 0.0244(13) 0.0090(11) 0.0041(10) 0.0067(11)
C8 0.0382(15) 0.0269(14) 0.0207(13) 0.0076(10) 0.0149(11) 0.0089(11)
C9 0.0402(15) 0.0250(13) 0.0181(12) 0.0003(10) 0.0051(11) -0.0027(11)
C10 0.0314(13) 0.0273(13) 0.0166(11) 0.0020(10) -0.0006(10) 0.0002(10)
C11 0.0446(16) 0.0323(15) 0.0320(15) 0.0106(12) 0.0161(12) 0.0131(13)
C12 0.0548(19) 0.0401(17) 0.0371(17) 0.0194(14) 0.0214(14) 0.0192(15)
C13 0.100(3) 0.076(3) 0.084(3) 0.057(3) 0.059(3) 0.056(3)
C14 0.058(2) 0.0289(15) 0.0441(18) 0.0101(13) 0.0237(15) 0.0066(14)
C15 0.0281(12) 0.0271(13) 0.0172(11) -0.0037(10) 0.0021(9) 0.0025(10)
C16 0.0209(12) 0.0290(13) 0.0210(12) 0.0003(10) 0.0042(9) 0.0020(10)
C17 0.0289(13) 0.0249(13) 0.0257(13) -0.0029(10) 0.0045(10) 0.0043(10)
C18 0.0206(11) 0.0191(11) 0.0180(12) 0.0048(9) 0.0061(9) 0.0056(9)
C19 0.0192(11) 0.0229(12) 0.0181(11) 0.0034(9) 0.0045(9) 0.0036(9)
C20 0.0321(13) 0.0278(13) 0.0160(12) 0.0031(10) 0.0035(10) 0.0026(10)
C21 0.0415(15) 0.0259(13) 0.0204(12) 0.0090(10) 0.0071(11) 0.0036(11)
C22 0.0362(14) 0.0192(12) 0.0286(13) 0.0033(10) 0.0080(11) -0.0012(10)
C23 0.0248(12) 0.0205(12) 0.0236(12) 0.0013(10) 0.0048(10) 0.0037(10)
C24 0.0248(12) 0.0232(12) 0.0155(11) 0.0021(9) 0.0033(9) 0.0000(10)
C25 0.0455(16) 0.0254(13) 0.0195(12) -0.0021(10) 0.0106(11) -0.0027(12)
C26 0.0303(13) 0.0238(13) 0.0273(13) 0.0009(10) 0.0008(11) -0.0030(10)
C27 0.0486(18) 0.0280(15) 0.0470(19) -0.0039(13) -0.0142(15) 0.0029(13)
C28 0.0180(10) 0.0153(10) 0.0153(10) 0.0021(8) -0.0001(8) -0.0008(8)
C29 0.0162(10) 0.0189(11) 0.0153(11) -0.0005(9) 0.0010(8) -0.0029(9)
C30 0.0207(11) 0.0220(12) 0.0154(11) -0.0014(9) -0.0002(9) -0.0024(9)
C31 0.0245(12) 0.0300(13) 0.0133(11) -0.0010(10) 0.0037(9) -0.0051(10)
C32 0.0209(11) 0.0316(14) 0.0207(12) -0.0057(10) 0.0058(9) -0.0011(10)
C33 0.0217(11) 0.0238(12) 0.0213(12) -0.0015(10) 0.0035(9) 0.0020(9)
C34 0.0200(11) 0.0192(11) 0.0146(11) -0.0016(9) 0.0012(9) -0.0026(9)
C35 0.0290(13) 0.0265(13) 0.0273(13) 0.0092(11) 0.0069(10) 0.0132(11)
C36 0.0392(17) 0.053(2) 0.061(2) 0.0351(18) 0.0158(16) 0.0156(15)
C37 0.0388(16) 0.0478(19) 0.0439(18) 0.0073(15) -0.0030(14) 0.0124(14)
Cl1 0.0237(3) 0.0191(3) 0.0222(3) -0.0011(2) 0.0041(2) -0.0021(2)
Cl2 0.0235(3) 0.0257(3) 0.0187(3) -0.0008(2) -0.0002(2) -0.0022(2)
N1 0.0193(9) 0.0177(9) 0.0133(9) 0.0010(7) 0.0035(7) 0.0028(7)
O1 0.0210(8) 0.0211(8) 0.0179(8) 0.0054(7) 0.0059(6) 0.0068(6)
Ru1 0.01626(10) 0.01552(10) 0.01309(10) 0.00202(6) 0.00313(7) 0.00150(6)

loop_
_atom_type_symbol
_atom_type_description
_atom_type_scat_dispersion_real
_atom_type_scat_dispersion_imag
_atom_type_scat_source
C C 0.0181 0.0091 'International Tables Vol C Tables 4.2.6.8 and 6.1.1.4'
H H 0.0000 0.0000 'International Tables Vol C Tables 4.2.6.8 and 6.1.1.4'
Cl Cl 0.3639 0.7018 'International Tables Vol C Tables 4.2.6.8 and 6.1.1.4'
N N 0.0311 0.0180 'International Tables Vol C Tables 4.2.6.8 and 6.1.1.4'
O O 0.0492 0.0322 'International Tables Vol C Tables 4.2.6.8 and 6.1.1.4'
Ru Ru 0.0552 3.2960 'International Tables Vol C Tables 4.2.6.8 and 6.1.1.4'

loop_
_exptl_crystal_face_index_h
_exptl_crystal_face_index_k
_exptl_crystal_face_index_l
_exptl_crystal_face_perp_dist
-10 0 2 0.0912
3 7 -2 0.1678
10 1 -2 0.1063
5 -6 1 0.1487
-9 -2 0 0.1250
-9 -2 5 0.1321
-5 0 12 0.1085
0 1 12 0.0996
9 2 -5 0.1261
1 -1 -12 0.0712
-3 -2 -11 0.0982
5 0 -11 0.0996

loop_
_geom_angle_atom_site_label_1
_geom_angle_atom_site_label_2
_geom_angle_atom_site_label_3
_geom_angle
_geom_angle_site_symmetry_1
_geom_angle_site_symmetry_3
_geom_angle_publ_flag
C2 C1 Ru1 118.60(16) . . ?
N1 C1 C2 107.11(19) . . ?
N1 C1 Ru1 134.02(17) . . ?
C3 C2 C1 103.05(18) . . ?
C3 C2 C15 108.55(19) . . ?
C5 C2 C1 111.66(19) . . ?
C5 C2 C3 114.5(2) . . ?
C5 C2 C15 110.8(2) . . ?
C15 C2 C1 107.75(19) . . ?
C2 C3 H3A 110.3 . . ?
C2 C3 H3B 110.3 . . ?
H3A C3 H3B 108.6 . . ?
C4 C3 C2 106.90(19) . . ?
C4 C3 H3A 110.3 . . ?
C4 C3 H3B 110.3 . . ?
C16 C4 C3 110.8(2) . . ?
C16 C4 C17 107.7(2) . . ?
C17 C4 C3 114.7(2) . . ?
N1 C4 C3 101.16(18) . . ?
N1 C4 C16 111.05(18) . . ?
N1 C4 C17 111.33(19) . . ?
C6 C5 C2 120.3(2) . . ?
C10 C5 C2 122.5(2) . . ?
C10 C5 C6 117.2(2) . . ?
C5 C6 H6 119.4 . . ?
C7 C6 C5 121.1(2) . . ?
C7 C6 H6 119.4 . . ?
C6 C7 H7 119.2 . . ?
C8 C7 C6 121.6(2) . . ?
C8 C7 H7 119.2 . . ?
C7 C8 C9 117.3(2) . . ?
C7 C8 C11 120.8(3) . . ?
C9 C8 C11 121.9(3) . . ?
C8 C9 H9 119.3 . . ?
C10 C9 C8 121.4(3) . . ?
C10 C9 H9 119.3 . . ?
C5 C10 C9 121.5(2) . . ?
C5 C10 H10 119.3 . . ?
C9 C10 H10 119.3 . . ?
C8 C11 H11A 108.7 . . ?
C8 C11 H11B 108.7 . . ?
C8 C11 C12 114.4(2) . . ?
H11A C11 H11B 107.6 . . ?
C12 C11 H11A 108.7 . . ?
C12 C11 H11B 108.7 . . ?
C11 C12 H12 108.2 . . ?
C13 C12 C11 109.4(3) . . ?
C13 C12 H12 108.2 . . ?
C13 C12 C14 111.1(3) . . ?
C14 C12 C11 111.6(3) . . ?
C14 C12 H12 108.2 . . ?
C12 C13 H13A 109.5 . . ?
C12 C13 H13B 109.5 . . ?
C12 C13 H13C 109.5 . . ?
H13A C13 H13B 109.5 . . ?
H13A C13 H13C 109.5 . . ?
H13B C13 H13C 109.5 . . ?
C12 C14 H14A 109.5 . . ?
C12 C14 H14B 109.5 . . ?
C12 C14 H14C 109.5 . . ?
H14A C14 H14B 109.5 . . ?
H14A C14 H14C 109.5 . . ?
H14B C14 H14C 109.5 . . ?
C2 C15 H15A 109.5 . . ?
C2 C15 H15B 109.5 . . ?
C2 C15 H15C 109.5 . . ?
H15A C15 H15B 109.5 . . ?
H15A C15 H15C 109.5 . . ?
H15B C15 H15C 109.5 . . ?
C4 C16 H16A 109.5 . . ?
C4 C16 H16B 109.5 . . ?
C4 C16 H16C 109.5 . . ?
H16A C16 H16B 109.5 . . ?
H16A C16 H16C 109.5 . . ?
H16B C16 H16C 109.5 . . ?
C4 C17 H17A 109.5 . . ?
C4 C17 H17B 109.5 . . ?
C4 C17 H17C 109.5 . . ?
H17A C17 H17B 109.5 . . ?
H17A C17 H17C 109.5 . . ?
H17B C17 H17C 109.5 . . ?
C19 C18 C23 122.1(2) . . ?
C19 C18 N1 120.3(2) . . ?
C23 C18 N1 117.6(2) . . ?
C18 C19 C20 117.5(2) . . ?
C18 C19 C24 123.7(2) . . ?
C20 C19 C24 118.6(2) . . ?
C19 C20 H20 119.4 . . ?
C21 C20 C19 121.2(2) . . ?
C21 C20 H20 119.4 . . ?
C20 C21 H21 120.0 . . ?
C20 C21 C22 120.0(2) . . ?
C22 C21 H21 120.0 . . ?
C21 C22 H22 119.2 . . ?
C21 C22 C23 121.5(2) . . ?
C23 C22 H22 119.2 . . ?
C18 C23 C26 121.7(2) . . ?
C22 C23 C18 117.4(2) . . ?
C22 C23 C26 120.7(2) . . ?
C19 C24 H24A 109.2 . . ?
C19 C24 H24B 109.2 . . ?
C19 C24 C25 112.1(2) . . ?
H24A C24 H24B 107.9 . . ?
C25 C24 H24A 109.2 . . ?
C25 C24 H24B 109.2 . . ?
C24 C25 H25A 109.5 . . ?
C24 C25 H25B 109.5 . . ?
C24 C25 H25C 109.5 . . ?
H25A C25 H25B 109.5 . . ?
H25A C25 H25C 109.5 . . ?
H25B C25 H25C 109.5 . . ?
C23 C26 H26A 108.0 . . ?
C23 C26 H26B 108.0 . . ?
H26A C26 H26B 107.3 . . ?
C27 C26 C23 117.0(2) . . ?
C27 C26 H26A 108.0 . . ?
C27 C26 H26B 108.0 . . ?
C26 C27 H27A 109.5 . . ?
C26 C27 H27B 109.5 . . ?
C26 C27 H27C 109.5 . . ?
H27A C27 H27B 109.5 . . ?
H27A C27 H27C 109.5 . . ?
H27B C27 H27C 109.5 . . ?
C29 C28 H28 120.3 . . ?
C29 C28 Ru1 119.43(17) . . ?
Ru1 C28 H28 120.3 . . ?
C30 C29 C28 122.1(2) . . ?
C30 C29 C34 118.7(2) . . ?
C34 C29 C28 119.2(2) . . ?
C29 C30 H30 119.5 . . ?
C31 C30 C29 121.1(2) . . ?
C31 C30 H30 119.5 . . ?
C30 C31 H31 120.5 . . ?
C30 C31 C32 119.0(2) . . ?
C32 C31 H31 120.5 . . ?
C31 C32 H32 119.2 . . ?
C31 C32 C33 121.7(2) . . ?
C33 C32 H32 119.2 . . ?
C32 C33 H33 120.7 . . ?
C34 C33 C32 118.6(2) . . ?
C34 C33 H33 120.7 . . ?
C33 C34 C29 120.9(2) . . ?
O1 C34 C29 113.3(2) . . ?
O1 C34 C33 125.7(2) . . ?
C36 C35 H35 109.4 . . ?
C36 C35 C37 113.6(3) . . ?
C37 C35 H35 109.4 . . ?
O1 C35 H35 109.4 . . ?
O1 C35 C36 107.0(2) . . ?
O1 C35 C37 108.0(2) . . ?
C35 C36 H36A 109.5 . . ?
C35 C36 H36B 109.5 . . ?
C35 C36 H36C 109.5 . . ?
H36A C36 H36B 109.5 . . ?
H36A C36 H36C 109.5 . . ?
H36B C36 H36C 109.5 . . ?
C35 C37 H37A 109.5 . . ?
C35 C37 H37B 109.5 . . ?
C35 C37 H37C 109.5 . . ?
H37A C37 H37B 109.5 . . ?
H37A C37 H37C 109.5 . . ?
H37B C37 H37C 109.5 . . ?
C1 N1 C4 115.99(18) . . ?
C1 N1 C18 125.71(19) . . ?
C18 N1 C4 118.04(18) . . ?
C34 O1 C35 119.56(18) . . ?
C34 O1 Ru1 109.52(13) . . ?
C35 O1 Ru1 130.74(14) . . ?
C1 Ru1 Cl1 89.88(7) . . ?
C1 Ru1 Cl2 97.76(7) . . ?
C1 Ru1 O1 176.13(8) . . ?
C28 Ru1 C1 102.50(10) . . ?
C28 Ru1 Cl1 100.09(7) . . ?
C28 Ru1 Cl2 98.07(7) . . ?
C28 Ru1 O1 78.46(8) . . ?
Cl1 Ru1 Cl2 158.27(2) . . ?
O1 Ru1 Cl1 86.26(4) . . ?
O1 Ru1 Cl2 85.78(4) . . ?

loop_
_geom_bond_atom_site_label_1
_geom_bond_atom_site_label_2
_geom_bond_distance
_geom_bond_site_symmetry_2
_geom_bond_publ_flag
C1 C2 1.561(3) . ?
C1 N1 1.325(3) . ?
C1 Ru1 1.936(2) . ?
C2 C3 1.540(3) . ?
C2 C5 1.536(3) . ?
C2 C15 1.548(3) . ?
C3 H3A 0.9900 . ?
C3 H3B 0.9900 . ?
C3 C4 1.531(3) . ?
C4 C16 1.528(3) . ?
C4 C17 1.530(3) . ?
C4 N1 1.526(3) . ?
C5 C6 1.398(3) . ?
C5 C10 1.386(4) . ?
C6 H6 0.9500 . ?
C6 C7 1.391(4) . ?
C7 H7 0.9500 . ?
C7 C8 1.386(4) . ?
C8 C9 1.392(4) . ?
C8 C11 1.511(4) . ?
C9 H9 0.9500 . ?
C9 C10 1.390(4) . ?
C10 H10 0.9500 . ?
C11 H11A 0.9900 . ?
C11 H11B 0.9900 . ?
C11 C12 1.537(4) . ?
C12 H12 1.0000 . ?
C12 C13 1.521(4) . ?
C12 C14 1.531(5) . ?
C13 H13A 0.9800 . ?
C13 H13B 0.9800 . ?
C13 H13C 0.9800 . ?
C14 H14A 0.9800 . ?
C14 H14B 0.9800 . ?
C14 H14C 0.9800 . ?
C15 H15A 0.9800 . ?
C15 H15B 0.9800 . ?
C15 H15C 0.9800 . ?
C16 H16A 0.9800 . ?
C16 H16B 0.9800 . ?
C16 H16C 0.9800 . ?
C17 H17A 0.9800 . ?
C17 H17B 0.9800 . ?
C17 H17C 0.9800 . ?
C18 C19 1.399(3) . ?
C18 C23 1.412(3) . ?
C18 N1 1.453(3) . ?
C19 C20 1.404(3) . ?
C19 C24 1.518(3) . ?
C20 H20 0.9500 . ?
C20 C21 1.380(4) . ?
C21 H21 0.9500 . ?
C21 C22 1.383(4) . ?
C22 H22 0.9500 . ?
C22 C23 1.394(4) . ?
C23 C26 1.516(3) . ?
C24 H24A 0.9900 . ?
C24 H24B 0.9900 . ?
C24 C25 1.540(3) . ?
C25 H25A 0.9800 . ?
C25 H25B 0.9800 . ?
C25 H25C 0.9800 . ?
C26 H26A 0.9900 . ?
C26 H26B 0.9900 . ?
C26 C27 1.509(4) . ?
C27 H27A 0.9800 . ?
C27 H27B 0.9800 . ?
C27 H27C 0.9800 . ?
C28 H28 0.9500 . ?
C28 C29 1.446(3) . ?
C28 Ru1 1.840(2) . ?
C29 C30 1.401(3) . ?
C29 C34 1.409(3) . ?
C30 H30 0.9500 . ?
C30 C31 1.386(3) . ?
C31 H31 0.9500 . ?
C31 C32 1.390(4) . ?
C32 H32 0.9500 . ?
C32 C33 1.399(4) . ?
C33 H33 0.9500 . ?
C33 C34 1.389(3) . ?
C34 O1 1.366(3) . ?
C35 H35 1.0000 . ?
C35 C36 1.486(4) . ?
C35 C37 1.519(4) . ?
C35 O1 1.480(3) . ?
C36 H36A 0.9800 . ?
C36 H36B 0.9800 . ?
C36 H36C 0.9800 . ?
C37 H37A 0.9800 . ?
C37 H37B 0.9800 . ?
C37 H37C 0.9800 . ?
Cl1 Ru1 2.3342(6) . ?
Cl2 Ru1 2.3543(6) . ?
O1 Ru1 2.3192(15) . ?

loop_
_geom_torsion_atom_site_label_1
_geom_torsion_atom_site_label_2
_geom_torsion_atom_site_label_3
_geom_torsion_atom_site_label_4
_geom_torsion
_geom_torsion_site_symmetry_1
_geom_torsion_site_symmetry_2
_geom_torsion_site_symmetry_3
_geom_torsion_site_symmetry_4
_geom_torsion_publ_flag
C1 C2 C3 C4 -24.2(2) . . . . ?
C1 C2 C5 C6 94.3(3) . . . . ?
C1 C2 C5 C10 -85.7(3) . . . . ?
C2 C1 N1 C4 -9.1(3) . . . . ?
C2 C1 N1 C18 165.0(2) . . . . ?
C2 C3 C4 C16 136.7(2) . . . . ?
C2 C3 C4 C17 -101.0(2) . . . . ?
C2 C3 C4 N1 18.9(2) . . . . ?
C2 C5 C6 C7 -179.9(2) . . . . ?
C2 C5 C10 C9 179.1(2) . . . . ?
C3 C2 C5 C6 -149.1(2) . . . . ?
C3 C2 C5 C10 30.9(3) . . . . ?
C3 C4 N1 C1 -6.2(3) . . . . ?
C3 C4 N1 C18 179.24(19) . . . . ?
C5 C2 C3 C4 -145.7(2) . . . . ?
C5 C6 C7 C8 0.8(4) . . . . ?
C6 C5 C10 C9 -0.9(4) . . . . ?
C6 C7 C8 C9 -1.0(4) . . . . ?
C6 C7 C8 C11 178.6(2) . . . . ?
C7 C8 C9 C10 0.2(4) . . . . ?
C7 C8 C11 C12 87.9(3) . . . . ?
C8 C9 C10 C5 0.7(4) . . . . ?
C8 C11 C12 C13 -167.3(4) . . . . ?
C8 C11 C12 C14 69.4(4) . . . . ?
C9 C8 C11 C12 -92.6(3) . . . . ?
C10 C5 C6 C7 0.1(4) . . . . ?
C11 C8 C9 C10 -179.3(2) . . . . ?
C15 C2 C3 C4 89.9(2) . . . . ?
C15 C2 C5 C6 -25.9(3) . . . . ?
C15 C2 C5 C10 154.1(2) . . . . ?
C16 C4 N1 C1 -123.8(2) . . . . ?
C16 C4 N1 C18 61.6(3) . . . . ?
C17 C4 N1 C1 116.1(2) . . . . ?
C17 C4 N1 C18 -58.4(3) . . . . ?
C18 C19 C20 C21 2.6(4) . . . . ?
C18 C19 C24 C25 -124.0(2) . . . . ?
C18 C23 C26 C27 -155.2(3) . . . . ?
C19 C18 C23 C22 5.4(4) . . . . ?
C19 C18 C23 C26 -168.5(2) . . . . ?
C19 C18 N1 C1 100.8(3) . . . . ?
C19 C18 N1 C4 -85.2(3) . . . . ?
C19 C20 C21 C22 1.6(4) . . . . ?
C20 C19 C24 C25 51.0(3) . . . . ?
C20 C21 C22 C23 -2.4(4) . . . . ?
C21 C22 C23 C18 -1.0(4) . . . . ?
C21 C22 C23 C26 172.9(2) . . . . ?
C22 C23 C26 C27 31.2(4) . . . . ?
C23 C18 C19 C20 -6.1(3) . . . . ?
C23 C18 C19 C24 169.0(2) . . . . ?
C23 C18 N1 C1 -79.8(3) . . . . ?
C23 C18 N1 C4 94.2(3) . . . . ?
C24 C19 C20 C21 -172.8(2) . . . . ?
C28 C29 C30 C31 -179.2(2) . . . . ?
C28 C29 C34 C33 -179.5(2) . . . . ?
C28 C29 C34 O1 2.4(3) . . . . ?
C29 C28 Ru1 C1 -176.35(17) . . . . ?
C29 C28 Ru1 Cl1 -84.21(17) . . . . ?
C29 C28 Ru1 Cl2 83.80(17) . . . . ?
C29 C28 Ru1 O1 -0.18(16) . . . . ?
C29 C30 C31 C32 -1.1(4) . . . . ?
C29 C34 O1 C35 -178.0(2) . . . . ?
C29 C34 O1 Ru1 -2.3(2) . . . . ?
C30 C29 C34 C33 1.5(3) . . . . ?
C30 C29 C34 O1 -176.69(19) . . . . ?
C30 C31 C32 C33 1.0(4) . . . . ?
C31 C32 C33 C34 0.4(4) . . . . ?
C32 C33 C34 C29 -1.6(3) . . . . ?
C32 C33 C34 O1 176.4(2) . . . . ?
C33 C34 O1 C35 4.0(3) . . . . ?
C33 C34 O1 Ru1 179.67(19) . . . . ?
C34 C29 C30 C31 -0.1(3) . . . . ?
C36 C35 O1 C34 -153.7(3) . . . . ?
C36 C35 O1 Ru1 31.7(3) . . . . ?
C37 C35 O1 C34 83.7(3) . . . . ?
C37 C35 O1 Ru1 -90.9(2) . . . . ?
N1 C1 C2 C3 20.4(2) . . . . ?
N1 C1 C2 C5 143.8(2) . . . . ?
N1 C1 C2 C15 -94.2(2) . . . . ?
N1 C18 C19 C20 173.2(2) . . . . ?
N1 C18 C19 C24 -11.7(3) . . . . ?
N1 C18 C23 C22 -174.0(2) . . . . ?
N1 C18 C23 C26 12.1(3) . . . . ?
Ru1 C1 C2 C3 -154.37(16) . . . . ?
Ru1 C1 C2 C5 -31.0(2) . . . . ?
Ru1 C1 C2 C15 91.0(2) . . . . ?
Ru1 C1 N1 C4 164.51(18) . . . . ?
Ru1 C1 N1 C18 -21.4(4) . . . . ?
Ru1 C28 C29 C30 177.93(17) . . . . ?
Ru1 C28 C29 C34 -1.1(3) . . . . ?

loop_
_exptl_oxdiff_crystal_face_indexfrac_h
_exptl_oxdiff_crystal_face_indexfrac_k
_exptl_oxdiff_crystal_face_indexfrac_l
_exptl_oxdiff_crystal_face_x
_exptl_oxdiff_crystal_face_y
_exptl_oxdiff_crystal_face_z
-9.7122 0.2706 1.5033 -0.3334 -0.0628 0.9407
2.7405 7.3134 -2.4804 -0.8164 -0.1513 -0.5573
9.6910 0.6303 -1.7506 0.2218 0.0421 -0.9742
5.1285 -6.4443 0.9596 0.9524 0.1773 -0.2478
-9.1198 -2.4943 0.2460 0.0274 -0.1519 0.9880
-9.0741 -1.9405 5.0086 -0.0441 0.2330 0.9715
-5.1651 -0.1182 11.5323 -0.1552 0.8325 0.5319
0.4703 1.4988 12.0460 -0.1821 0.9800 -0.0803
9.1070 1.9727 -4.8055 0.0410 -0.2160 -0.9755
0.8842 -1.1616 -12.3750 0.1824 -0.9810 -0.0658
-2.7519 -1.9987 -10.8918 0.1726 -0.9299 0.3248
5.3603 0.1862 -11.4087 0.1527 -0.8188 -0.5533
